data_4106047
loop_
_publ_author_name
'Khalid Albahily'
'Yacoob Shaikh'
'Elena Sebastiao'
'Sandro Gambarotta'
'Ilia Korobkov'
'Serge I. Gorelsky'

_publ_section_title
;
 Vinyl Oxidative Coupling as a Synthetic Route to Catalytically Active
 Monovalent Chromium
;
_journal_name_full 'Journal of the American Chemical Society'
_journal_page_first 6388
_journal_page_last 6395
_journal_paper_doi 10.1021/ja201003j
_journal_volume 133
_journal_year 2011
_chemical_formula_sum 'C15 H33 Cr N2 P2'
_chemical_formula_weight 355.37
_chemical_name_systematic
; 
 ? 
;
_space_group_IT_number 62
_symmetry_cell_setting orthorhombic
_symmetry_space_group_name_Hall '-P 2ac 2n'
_symmetry_space_group_name_H-M 'P n m a'
_atom_sites_solution_hydrogens geom
_atom_sites_solution_primary direct
_atom_sites_solution_secondary difmap
_audit_creation_method SHELXL-97
_cell_angle_alpha 90.00
_cell_angle_beta 90.00
_cell_angle_gamma 90.00
_cell_formula_units_Z 4
_cell_length_a 13.5057(6)
_cell_length_b 16.7235(8)
_cell_length_c 8.9182(4)
_cell_measurement_reflns_used 7928
_cell_measurement_temperature 200(2)
_cell_measurement_theta_max 26.22
_cell_measurement_theta_min 2.44
_cell_volume 2014.29(16)
_computing_cell_refinement 'APEX II, Bruker (2009)'
_computing_data_collection 'APEX II, Bruker (2009)'
_computing_data_reduction 'XPREP, Bruker (2009)'
_computing_molecular_graphics 'SHELXTL, Bruker (2004)'
_computing_publication_material 'SHELXTL, Bruker (2004)'
_computing_structure_refinement 'SHELXL-97 (Sheldrick, 2008)'
_computing_structure_solution 'SHELXS-97 (Sheldrick, 2008)'
_diffrn_ambient_temperature 200(2)
_diffrn_measured_fraction_theta_full 0.954
_diffrn_measured_fraction_theta_max 0.954
_diffrn_measurement_device_type 'Bruker APEX-II CCD'
_diffrn_measurement_method '\f and \w scans'
_diffrn_radiation_monochromator graphite
_diffrn_radiation_source 'fine-focus sealed tube'
_diffrn_radiation_type MoK\a
_diffrn_radiation_wavelength 0.71073
_diffrn_reflns_av_R_equivalents 0.1177
_diffrn_reflns_av_sigmaI/netI 0.0673
_diffrn_reflns_limit_h_max 16
_diffrn_reflns_limit_h_min -16
_diffrn_reflns_limit_k_max 20
_diffrn_reflns_limit_k_min -20
_diffrn_reflns_limit_l_max 11
_diffrn_reflns_limit_l_min -11
_diffrn_reflns_number 43166
_diffrn_reflns_theta_full 26.35
_diffrn_reflns_theta_max 26.35
_diffrn_reflns_theta_min 2.44
_exptl_absorpt_coefficient_mu 0.721
_exptl_absorpt_correction_T_max 0.9648
_exptl_absorpt_correction_T_min 0.8633
_exptl_absorpt_correction_type multi-scan
_exptl_absorpt_process_details 'SADABS, Bruker (2003)'
_exptl_crystal_colour blue
_exptl_crystal_density_diffrn 1.172
_exptl_crystal_description needle
_exptl_crystal_F_000 764
_exptl_crystal_size_max 0.21
_exptl_crystal_size_mid 0.07
_exptl_crystal_size_min 0.05
_refine_diff_density_max 0.379
_refine_diff_density_min -0.527
_refine_diff_density_rms 0.070
_refine_ls_extinction_method none
_refine_ls_goodness_of_fit_ref 1.086
_refine_ls_hydrogen_treatment constr
_refine_ls_matrix_type full
_refine_ls_number_parameters 97
_refine_ls_number_reflns 2031
_refine_ls_number_restraints 0
_refine_ls_restrained_S_all 1.086
_refine_ls_R_factor_all 0.1182
_refine_ls_R_factor_gt 0.0741
_refine_ls_shift/su_max 0.001
_refine_ls_shift/su_mean 0.000
_refine_ls_structure_factor_coef Fsqd
_refine_ls_weighting_details 'calc w=1/[\s^2^(Fo^2^)+(0.0435P)^2^+1.8469P] where P=(Fo^2^+2Fc^2^)/3'
_refine_ls_weighting_scheme calc
_refine_ls_wR_factor_gt 0.1053
_refine_ls_wR_factor_ref 0.1158
_reflns_number_gt 1424
_reflns_number_total 2031
_reflns_threshold_expression >2sigma(I)
_cod_data_source_file ja201003j_si_001_3.cif
_cod_data_source_block sg083a
_cod_database_code 4106047

loop_
_symmetry_equiv_pos_as_xyz
'x, y, z'
'-x+1/2, -y, z+1/2'
'-x, y+1/2, -z'
'x+1/2, -y+1/2, -z+1/2'
'-x, -y, -z'
'x-1/2, y, -z-1/2'
'x, -y-1/2, z'
'-x-1/2, y-1/2, z-1/2'

loop_
_atom_site_label
_atom_site_type_symbol
_atom_site_fract_x
_atom_site_fract_y
_atom_site_fract_z
_atom_site_U_iso_or_equiv
_atom_site_adp_type
_atom_site_occupancy
_atom_site_symmetry_multiplicity
_atom_site_calc_flag
_atom_site_refinement_flags
Cr1 Cr 0.93292(5) 0.7500 0.06609(8) 0.0254(2) Uani 1 2 d S
P1 P 0.87745(10) 0.7500 0.36323(15) 0.0328(4) Uani 1 2 d S
P2 P 0.77093(9) 0.7500 -0.05374(15) 0.0304(3) Uani 1 2 d S
N1 N 0.89992(19) 0.67799(15) 0.2495(3) 0.0283(7) Uani 1 1 d .
C1 C 0.8946(3) 0.5921(2) 0.2891(4) 0.0395(10) Uani 1 1 d .
C2 C 0.8304(3) 0.5503(2) 0.1730(5) 0.0643(14) Uani 1 1 d .
H2A H 0.7629 0.5717 0.1779 0.096 Uiso 1 1 calc R
H2B H 0.8291 0.4928 0.1936 0.096 Uiso 1 1 calc R
H2C H 0.8577 0.5596 0.0727 0.096 Uiso 1 1 calc R
C3 C 0.9986(3) 0.5580(2) 0.2816(6) 0.0607(13) Uani 1 1 d .
H3A H 1.0405 0.5847 0.3559 0.091 Uiso 1 1 calc R
H3B H 1.0260 0.5667 0.1811 0.091 Uiso 1 1 calc R
H3C H 0.9965 0.5005 0.3028 0.091 Uiso 1 1 calc R
C4 C 0.8529(3) 0.5789(3) 0.4463(5) 0.0648(14) Uani 1 1 d .
H4A H 0.8950 0.6060 0.5199 0.097 Uiso 1 1 calc R
H4B H 0.8512 0.5215 0.4683 0.097 Uiso 1 1 calc R
H4C H 0.7856 0.6006 0.4517 0.097 Uiso 1 1 calc R
C5 C 0.6643(4) 0.7500 0.0684(8) 0.077(2) Uani 1 2 d S
H5A H 0.6703 0.7063 0.1411 0.116 Uiso 0.50 1 calc PR
H5B H 0.6042 0.7425 0.0086 0.116 Uiso 0.50 1 calc PR
H5C H 0.6607 0.8011 0.1217 0.116 Uiso 0.50 1 calc PR
C6 C 0.7450(4) 0.6669(3) -0.1752(5) 0.0728(15) Uani 1 1 d .
H6A H 0.6784 0.6727 -0.2174 0.109 Uiso 1 1 calc R
H6B H 0.7488 0.6170 -0.1178 0.109 Uiso 1 1 calc R
H6C H 0.7936 0.6656 -0.2567 0.109 Uiso 1 1 calc R
C7 C 1.0039(3) 0.6677(3) -0.0909(5) 0.0586(12) Uani 1 1 d .
H7A H 0.9555 0.6966 -0.1462 0.070 Uiso 1 1 calc R
H7B H 1.0033 0.6109 -0.0915 0.070 Uiso 1 1 calc R
C8 C 1.0761(3) 0.7090(3) -0.0083(5) 0.0553(12) Uani 1 1 d .
H8A H 1.1246 0.6803 0.0471 0.066 Uiso 1 1 calc R

loop_
_atom_site_aniso_label
_atom_site_aniso_U_11
_atom_site_aniso_U_22
_atom_site_aniso_U_33
_atom_site_aniso_U_23
_atom_site_aniso_U_13
_atom_site_aniso_U_12
Cr1 0.0237(4) 0.0270(4) 0.0255(5) 0.000 0.0025(4) 0.000
P1 0.0374(8) 0.0357(8) 0.0254(8) 0.000 -0.0003(6) 0.000
P2 0.0314(7) 0.0323(7) 0.0274(8) 0.000 -0.0065(6) 0.000
N1 0.0294(15) 0.0263(15) 0.0291(17) 0.0059(12) -0.0029(13) 0.0004(13)
C1 0.046(2) 0.0260(18) 0.047(3) 0.0111(17) -0.0110(18) -0.0009(17)
C2 0.084(3) 0.030(2) 0.078(4) 0.016(2) -0.034(3) -0.016(2)
C3 0.070(3) 0.033(2) 0.079(4) 0.006(2) -0.018(2) 0.015(2)
C4 0.082(3) 0.049(3) 0.063(4) 0.032(2) 0.003(2) -0.003(2)
C5 0.028(3) 0.137(7) 0.067(5) 0.000 0.001(3) 0.000
C6 0.090(4) 0.060(3) 0.068(4) -0.029(3) -0.047(3) 0.010(3)
C7 0.051(3) 0.061(3) 0.064(3) -0.017(2) 0.015(2) 0.018(2)
C8 0.030(2) 0.083(3) 0.052(3) -0.001(2) 0.017(2) 0.0186(19)

loop_
_atom_type_symbol
_atom_type_description
_atom_type_scat_dispersion_real
_atom_type_scat_dispersion_imag
_atom_type_scat_source
C C 0.0033 0.0016 'International Tables Vol C Tables 4.2.6.8 and 6.1.1.4'
H H 0.0000 0.0000 'International Tables Vol C Tables 4.2.6.8 and 6.1.1.4'
N N 0.0061 0.0033 'International Tables Vol C Tables 4.2.6.8 and 6.1.1.4'
P P 0.1023 0.0942 'International Tables Vol C Tables 4.2.6.8 and 6.1.1.4'
Cr Cr 0.3209 0.6236 'International Tables Vol C Tables 4.2.6.8 and 6.1.1.4'

loop_
_geom_angle_atom_site_label_1
_geom_angle_atom_site_label_2
_geom_angle_atom_site_label_3
_geom_angle
_geom_angle_site_symmetry_1
_geom_angle_site_symmetry_3
N1 Cr1 N1 70.76(15) 7_575 .
N1 Cr1 C8 104.48(13) 7_575 7_575
N1 Cr1 C8 128.21(14) . 7_575
N1 Cr1 C8 128.21(14) 7_575 .
N1 Cr1 C8 104.48(13) . .
C8 Cr1 C8 37.1(2) 7_575 .
N1 Cr1 C7 103.49(15) 7_575 7_575
N1 Cr1 C7 164.35(15) . 7_575
C8 Cr1 C7 37.72(15) 7_575 7_575
C8 Cr1 C7 67.05(16) . 7_575
N1 Cr1 C7 164.35(15) 7_575 .
N1 Cr1 C7 103.49(15) . .
C8 Cr1 C7 67.05(16) 7_575 .
C8 Cr1 C7 37.72(15) . .
C7 Cr1 C7 78.1(2) 7_575 .
N1 Cr1 P2 98.78(8) 7_575 .
N1 Cr1 P2 98.78(8) . .
C8 Cr1 P2 132.11(13) 7_575 .
C8 Cr1 P2 132.12(13) . .
C7 Cr1 P2 96.48(13) 7_575 .
C7 Cr1 P2 96.48(13) . .
N1 Cr1 P1 35.38(7) 7_575 .
N1 Cr1 P1 35.39(7) . .
C8 Cr1 P1 122.69(12) 7_575 .
C8 Cr1 P1 122.69(12) . .
C7 Cr1 P1 137.39(13) 7_575 .
C7 Cr1 P1 137.39(13) . .
P2 Cr1 P1 100.25(5) . .
N1 P1 N1 97.4(2) 7_575 .
N1 P1 Cr1 48.69(10) 7_575 .
N1 P1 Cr1 48.69(10) . .
C5 P2 C6 102.0(2) . .
C5 P2 C6 102.0(2) . 7_575
C6 P2 C6 101.4(3) . 7_575
C5 P2 Cr1 116.9(2) . .
C6 P2 Cr1 116.10(16) . .
C6 P2 Cr1 116.10(16) 7_575 .
C1 N1 P1 124.7(2) . .
C1 N1 Cr1 139.4(2) . .
P1 N1 Cr1 95.92(12) . .
N1 C1 C3 108.0(3) . .
N1 C1 C2 108.1(3) . .
C3 C1 C2 109.0(3) . .
N1 C1 C4 112.1(3) . .
C3 C1 C4 109.1(3) . .
C2 C1 C4 110.4(3) . .
C8 C7 Cr1 70.0(2) . .
C8 C8 C7 119.5(2) 7_575 .
C8 C8 Cr1 71.44(11) 7_575 .
C7 C8 Cr1 72.2(2) . .

loop_
_geom_bond_atom_site_label_1
_geom_bond_atom_site_label_2
_geom_bond_distance
_geom_bond_site_symmetry_2
Cr1 N1 2.080(3) 7_575
Cr1 N1 2.080(3) .
Cr1 C8 2.156(3) 7_575
Cr1 C8 2.156(3) .
Cr1 C7 2.185(4) 7_575
Cr1 C7 2.185(4) .
Cr1 P2 2.4348(14) .
Cr1 P1 2.7538(16) .
P1 N1 1.603(3) 7_575
P1 N1 1.603(3) .
P2 C5 1.805(6) .
P2 C6 1.797(4) .
P2 C6 1.797(4) 7_575
N1 C1 1.482(4) .
C1 C3 1.518(5) .
C1 C2 1.520(5) .
C1 C4 1.527(5) .
C7 C8 1.404(6) .
C8 C8 1.373(8) 7_575

loop_
_geom_torsion_atom_site_label_1
_geom_torsion_atom_site_label_2
_geom_torsion_atom_site_label_3
_geom_torsion_atom_site_label_4
_geom_torsion
_geom_torsion_site_symmetry_1
_geom_torsion_site_symmetry_4
N1 Cr1 P1 N1 178.5(3) . 7_575
C8 Cr1 P1 N1 67.01(18) 7_575 7_575
C8 Cr1 P1 N1 111.45(19) . 7_575
C7 Cr1 P1 N1 20.7(2) 7_575 7_575
C7 Cr1 P1 N1 157.8(2) . 7_575
P2 Cr1 P1 N1 -90.77(13) . 7_575
N1 Cr1 P1 N1 -178.5(3) 7_575 .
C8 Cr1 P1 N1 -111.45(19) 7_575 .
C8 Cr1 P1 N1 -67.01(18) . .
C7 Cr1 P1 N1 -157.8(2) 7_575 .
C7 Cr1 P1 N1 -20.7(2) . .
P2 Cr1 P1 N1 90.77(13) . .
N1 Cr1 P2 C5 -35.86(7) 7_575 .
N1 Cr1 P2 C5 35.87(7) . .
C8 Cr1 P2 C5 -154.59(15) 7_575 .
C8 Cr1 P2 C5 154.59(15) . .
C7 Cr1 P2 C5 -140.64(12) 7_575 .
C7 Cr1 P2 C5 140.64(12) . .
P1 Cr1 P2 C5 0.0 . .
N1 Cr1 P2 C6 -156.4(2) 7_575 .
N1 Cr1 P2 C6 -84.7(2) . .
C8 Cr1 P2 C6 84.9(3) 7_575 .
C8 Cr1 P2 C6 34.1(3) . .
C7 Cr1 P2 C6 98.8(2) 7_575 .
C7 Cr1 P2 C6 20.1(2) . .
P1 Cr1 P2 C6 -120.5(2) . .
N1 Cr1 P2 C6 84.7(2) 7_575 7_575
N1 Cr1 P2 C6 156.4(2) . 7_575
C8 Cr1 P2 C6 -34.1(3) 7_575 7_575
C8 Cr1 P2 C6 -84.9(3) . 7_575
C7 Cr1 P2 C6 -20.1(2) 7_575 7_575
C7 Cr1 P2 C6 -98.8(2) . 7_575
P1 Cr1 P2 C6 120.5(2) . 7_575
N1 P1 N1 C1 178.48(19) 7_575 .
Cr1 P1 N1 C1 179.6(3) . .
N1 P1 N1 Cr1 -1.16(19) 7_575 .
N1 Cr1 N1 C1 -178.6(3) 7_575 .
C8 Cr1 N1 C1 -85.0(4) 7_575 .
C8 Cr1 N1 C1 -52.7(4) . .
C7 Cr1 N1 C1 -107.9(6) 7_575 .
C7 Cr1 N1 C1 -13.8(4) . .
P2 Cr1 N1 C1 85.1(3) . .
P1 Cr1 N1 C1 -179.6(4) . .
N1 Cr1 N1 P1 0.94(16) 7_575 .
C8 Cr1 N1 P1 94.51(19) 7_575 .
C8 Cr1 N1 P1 126.85(16) . .
C7 Cr1 N1 P1 71.7(5) 7_575 .
C7 Cr1 N1 P1 165.76(16) . .
P2 Cr1 N1 P1 -95.36(11) . .
P1 N1 C1 C3 -113.3(3) . .
Cr1 N1 C1 C3 66.1(4) . .
P1 N1 C1 C2 128.9(3) . .
Cr1 N1 C1 C2 -51.7(5) . .
P1 N1 C1 C4 7.0(4) . .
Cr1 N1 C1 C4 -173.6(3) . .
N1 Cr1 C7 C8 -29.9(7) 7_575 .
N1 Cr1 C7 C8 -96.3(3) . .
C8 Cr1 C7 C8 29.8(2) 7_575 .
C7 Cr1 C7 C8 67.7(3) 7_575 .
P2 Cr1 C7 C8 163.0(2) . .
P1 Cr1 C7 C8 -84.2(3) . .
Cr1 C7 C8 C8 -55.61(16) . 7_575
N1 Cr1 C8 C8 -59.14(12) 7_575 7_575
N1 Cr1 C8 C8 -135.85(10) . 7_575
C7 Cr1 C8 C8 30.24(16) 7_575 7_575
C7 Cr1 C8 C8 130.7(2) . 7_575
P2 Cr1 C8 C8 107.67(12) . 7_575
P1 Cr1 C8 C8 -102.44(9) . 7_575
N1 Cr1 C8 C7 170.1(2) 7_575 .
N1 Cr1 C8 C7 93.4(3) . .
C8 Cr1 C8 C7 -130.7(2) 7_575 .
C7 Cr1 C8 C7 -100.5(4) 7_575 .
P2 Cr1 C8 C7 -23.0(3) . .
P1 Cr1 C8 C7 126.8(2) . .
